data_1515084
loop_
_publ_author_name
'Ogborn, Joseph M.'
'Collings, Ines E.'
'Moggach, Stephen A.'
'Thompson, Amber L.'
'Goodwin, Andrew L.'

_publ_section_title
;
 Supramolecular mechanics in a metal--organic framework
;
_journal_issue 10
_journal_name_full 'Chemical Science'
_journal_page_first 3011
_journal_paper_doi 10.1039/c2sc20596c
_journal_volume 3
_journal_year 2012
_chemical_formula_moiety 'C4 H5 Ag1 N2'
_chemical_formula_sum 'C4 H5 Ag N2'
_chemical_formula_weight 188.97
_chemical_melting_point ?
_space_group_IT_number 14
_symmetry_cell_setting monoclinic
_symmetry_space_group_name_Hall '-P 2yn'
_symmetry_space_group_name_H-M 'P 1 21/n 1'
_atom_sites_solution_hydrogens difmap
_atom_sites_solution_primary other
_audit_creation_date 12-01-05
_audit_creation_method CRYSTALS_ver_14.23
_cell_angle_alpha 90
_cell_angle_beta 92.556(3)
_cell_angle_gamma 90
_cell_formula_units_Z 4
_cell_length_a 7.8401(6)
_cell_length_b 5.9549(4)
_cell_length_c 10.8935(10)
_cell_measurement_reflns_used 1090
_cell_measurement_temperature 250
_cell_measurement_theta_max 27
_cell_measurement_theta_min 1
_cell_volume 508.08(7)
_computing_cell_refinement 'DENZO/SCALEPACK (Otwinowski & Minor, 1997)'
_computing_data_collection 'COLLECT (Nonius, 2001).'
_computing_data_reduction 'DENZO/SCALEPACK (Otwinowski & Minor, 1997)'
_computing_molecular_graphics 'CAMERON (Watkin et al., 1996)'
_computing_publication_material 'CRYSTALS (Betteridge et al., 2003)'
_computing_structure_refinement 'CRYSTALS (Betteridge et al., 2003)'
_computing_structure_solution 'Refinement of known model'
_diffrn_ambient_temperature 250
_diffrn_measured_fraction_theta_full 0.995
_diffrn_measured_fraction_theta_max 0.991
_diffrn_measurement_device Area
_diffrn_measurement_device_type 'Nonius KappaCCD'
_diffrn_measurement_method \w
_diffrn_radiation_monochromator graphite
_diffrn_radiation_type 'Mo K\a'
_diffrn_radiation_wavelength 0.71073
_diffrn_reflns_av_R_equivalents 0.023
_diffrn_reflns_limit_h_max 10
_diffrn_reflns_limit_h_min -10
_diffrn_reflns_limit_k_max 7
_diffrn_reflns_limit_k_min -7
_diffrn_reflns_limit_l_max 14
_diffrn_reflns_limit_l_min -14
_diffrn_reflns_number 3941
_diffrn_reflns_theta_full 25.320
_diffrn_reflns_theta_max 27.522
_diffrn_reflns_theta_min 3.136
_diffrn_standards_number 0
_exptl_absorpt_coefficient_mu 3.817
_exptl_absorpt_correction_T_max 0.89
_exptl_absorpt_correction_T_min 0.85
_exptl_absorpt_correction_type multi-scan
_exptl_absorpt_process_details 'DENZO/SCALEPACK (Otwinowski & Minor, 1997)'
_exptl_crystal_colour clear_pale_colourless
_exptl_crystal_density_diffrn 2.470
_exptl_crystal_density_meas ?
_exptl_crystal_density_method 'not measured'
_exptl_crystal_description plate
_exptl_crystal_F_000 360
_exptl_crystal_size_max 0.120
_exptl_crystal_size_mid 0.100
_exptl_crystal_size_min 0.030
_refine_diff_density_max 1.20
_refine_diff_density_min -1.17
_refine_ls_extinction_coef 7.5(6)
_refine_ls_extinction_method 'Larson (1970), Equation 22'
_refine_ls_goodness_of_fit_ref 1.0417
_refine_ls_hydrogen_treatment constr
_refine_ls_matrix_type full
_refine_ls_number_parameters 68
_refine_ls_number_reflns 1157
_refine_ls_number_restraints 0
_refine_ls_R_factor_all 0.0673
_refine_ls_R_factor_gt 0.0284
_refine_ls_shift/su_max 0.0000526
_refine_ls_shift/su_mean 0.0000045
_refine_ls_structure_factor_coef Fsqd
_refine_ls_weighting_details
;
Method, part 1, Chebychev polynomial, (Watkin, 1994, Prince, 1982)
[weight] = 1.0/[A~0~*T~0~(x)+A~1~*T~1~(x) ... +A~n-1~]*T~n-1~(x)]
where A~i~ are the Chebychev coefficients listed below and x= Fcalc/Fmax
Method = Robust Weighting (Prince, 1982)
W = [weight] * [1-(deltaF/6*sigmaF)^2^]^2^
A~i~ are:
5.94 7.22 2.09
;
_refine_ls_weighting_scheme calc
_refine_ls_wR_factor_all 0.0699
_refine_ls_wR_factor_gt 0.0463
_refine_ls_wR_factor_ref 0.0699
_reflns_limit_h_max 10
_reflns_limit_h_min -10
_reflns_limit_k_max 7
_reflns_limit_k_min 0
_reflns_limit_l_max 14
_reflns_limit_l_min 0
_reflns_number_gt 641
_reflns_number_total 1162
_reflns_threshold_expression I>2.0\s(I)
_oxford_diffrn_Wilson_B_factor 2.15
_oxford_diffrn_Wilson_scale 17.85
_oxford_refine_ls_r_factor_ref 0.0673
_oxford_refine_ls_scale 0.2531(4)
_oxford_reflns_number_all 1157
_oxford_reflns_threshold_expression_ref I>-3.0\s(I)
_oxford_structure_analysis_title 016jmo11
_cod_data_source_file c2sc20596c.txt
_cod_data_source_block 250K
_cod_depositor_comments
;
The following automatic conversions were performed:

'_chemical_melting_point' value 'not measured' was changed to '?' -
the value is undefined or not given.

'_symmetry_cell_setting' value
'Monoclinic' changed to 'monoclinic' according to
/usr/data/users/saulius/automatic-downloads/retrospective/RSC/lib/dictionaries/cif_core.dic
dictionary named 'cif_core.dic' version 2.4.2 from
2011-04-26.

'_atom_sites_solution_primary' value 'Other' changed to
'other' according to
/usr/data/users/saulius/automatic-downloads/retrospective/RSC/lib/dictionaries/cif_core.dic
dictionary named 'cif_core.dic' version 2.4.2 from 2011-04-26.

Automatic conversion script
Id: cif_fix_values 2281 2013-09-26 08:29:07Z andrius 

The following automatic conversions were performed:

'_exptl_crystal_density_meas' value 'not measured' was changed to '?'
- the value is perceived as not measured.

Automatic conversion script
Id: cif_fix_values 3008 2015-01-20 13:52:24Z robertas 
;
_cod_original_sg_symbol_H-M 'P 1 21/n 1 '
_cod_original_formula_sum 'C4 H5 Ag1 N2'
_cod_database_code 1515084

loop_
_symmetry_equiv_pos_as_xyz
x,y,z
-x,-y,-z
-x+1/2,y+1/2,-z+1/2
x+1/2,-y+1/2,z+1/2

loop_
_atom_site_label
_atom_site_type_symbol
_atom_site_fract_x
_atom_site_fract_y
_atom_site_fract_z
_atom_site_U_iso_or_equiv
_atom_site_occupancy
_atom_site_adp_type
_atom_site_refinement_flags_posn
Ag1 Ag 0.5000 0.5000 0.5000 0.0301 1.0000 Uani S
Ag2 Ag 0.5000 1.0000 1.0000 0.0319 1.0000 Uani S
C1 C 0.3801(9) 0.9487(14) 0.6848(7) 0.0352 1.0000 Uani .
C2 C 0.4813(9) 0.7643(13) 0.7447(6) 0.0234 1.0000 Uani .
C3 C 0.6190(9) 0.4520(12) 0.7720(6) 0.0273 1.0000 Uani .
C4 C 0.6144(9) 0.5577(13) 0.8808(6) 0.0285 1.0000 Uani .
N1 N 0.5320(7) 0.5806(9) 0.6842(5) 0.0241 1.0000 Uani .
N2 N 0.5284(7) 0.7580(10) 0.8640(5) 0.0269 1.0000 Uani .
H13 H 0.3831 1.0782 0.7363 0.0528 1.0000 Uiso R
H12 H 0.4273 0.9857 0.6080 0.0531 1.0000 Uiso R
H11 H 0.2652 0.9000 0.6712 0.0532 1.0000 Uiso R
H31 H 0.6716 0.3149 0.7580 0.0331 1.0000 Uiso R
H41 H 0.6619 0.5059 0.9546 0.0340 1.0000 Uiso R

loop_
_atom_site_aniso_label
_atom_site_aniso_U_11
_atom_site_aniso_U_22
_atom_site_aniso_U_33
_atom_site_aniso_U_23
_atom_site_aniso_U_13
_atom_site_aniso_U_12
Ag1 0.0455(5) 0.0302(5) 0.0148(3) -0.0083(3) 0.0026(3) -0.0025(4)
Ag2 0.0473(5) 0.0312(5) 0.0176(4) -0.0112(3) 0.0053(3) -0.0034(4)
C1 0.034(4) 0.031(4) 0.041(4) -0.003(4) 0.002(3) 0.004(3)
C2 0.027(3) 0.027(3) 0.016(3) -0.008(2) 0.002(2) 0.002(3)
C3 0.033(4) 0.023(3) 0.027(3) -0.002(3) 0.006(3) 0.003(3)
C4 0.033(4) 0.034(4) 0.019(3) 0.001(3) 0.001(2) 0.006(3)
N1 0.031(3) 0.025(3) 0.016(2) -0.007(2) 0.002(2) 0.001(3)
N2 0.032(3) 0.029(3) 0.020(3) -0.005(2) 0.002(2) -0.002(3)

loop_
_atom_type_symbol
_atom_type_scat_dispersion_real
_atom_type_scat_dispersion_imag
_atom_type_scat_Cromer_Mann_a1
_atom_type_scat_Cromer_Mann_b1
_atom_type_scat_Cromer_Mann_a2
_atom_type_scat_Cromer_Mann_b2
_atom_type_scat_Cromer_Mann_a3
_atom_type_scat_Cromer_Mann_b3
_atom_type_scat_Cromer_Mann_a4
_atom_type_scat_Cromer_Mann_b4
_atom_type_scat_Cromer_Mann_c
_atom_type_scat_source
C 0.0033 0.0016 2.3100 20.8439 1.0200 10.2075 1.5886 0.5687 0.8650 51.6512 0.2156 'International Tables Vol C 4.2.6.8 and 6.1.1.4'
H 0.0000 0.0000 0.4930 10.5109 0.3229 26.1257 0.1402 3.1424 0.0408 57.7998 0.0030 'International Tables Vol C 4.2.6.8 and 6.1.1.4'
Ag -0.8971 1.1015 19.2808 0.6446 16.6885 7.4726 4.8045 24.6605 1.0463 99.8156 5.1790 'International Tables Vol C 4.2.6.8 and 6.1.1.4'
N 0.0061 0.0033 12.2126 0.0057 3.1322 9.8933 2.0125 28.9975 1.1663 0.5826 -11.5290 'International Tables Vol C 4.2.6.8 and 6.1.1.4'

loop_
_geom_angle_atom_site_label_1
_geom_angle_site_symmetry_1
_geom_angle_atom_site_label_2
_geom_angle_atom_site_label_3
_geom_angle
_geom_angle_publ_flag
N1 2_666 Ag1 N1 179.994 yes
N2 2_677 Ag2 N2 179.994 yes
C2 . C1 H13 109.9 no
C2 . C1 H12 109.6 no
H13 . C1 H12 109.2 no
C2 . C1 H11 109.0 no
H13 . C1 H11 109.7 no
H12 . C1 H11 109.5 no
C1 . C2 N1 123.3(6) yes
C1 . C2 N2 124.5(7) yes
N1 . C2 N2 112.2(6) yes
C4 . C3 N1 108.6(6) yes
C4 . C3 H31 125.8 no
N1 . C3 H31 125.6 no
C3 . C4 N2 108.7(6) yes
C3 . C4 H41 125.8 no
N2 . C4 H41 125.4 no
C3 . N1 C2 105.0(5) yes
C3 . N1 Ag1 125.3(4) yes
C2 . N1 Ag1 129.6(5) yes
C4 . N2 C2 105.4(6) yes
C4 . N2 Ag2 124.8(4) yes
C2 . N2 Ag2 129.6(5) yes

loop_
_geom_bond_atom_site_label_1
_geom_bond_atom_site_label_2
_geom_bond_site_symmetry_2
_geom_bond_distance
_geom_bond_publ_flag
Ag1 N1 2_666 2.068(5) yes
Ag1 N1 . 2.068(5) yes
Ag2 N2 2_677 2.086(6) yes
Ag2 N2 . 2.086(6) yes
C1 C2 . 1.488(10) yes
C1 H13 . 0.953 no
C1 H12 . 0.955 no
C1 H11 . 0.952 no
C2 N1 . 1.346(9) yes
C2 N2 . 1.336(8) yes
C3 C4 . 1.343(9) yes
C3 N1 . 1.381(8) yes
C3 H31 . 0.930 no
C4 N2 . 1.378(9) yes
C4 H41 . 0.924 no
